data_4306664
loop_
_publ_author_name
'Daniel J. Harrison'
'Antonio G. De Crisci'
'Alan J. Lough'
'Mitchell J. Kerr'
'Ulrich Fekl'

_publ_section_title
;
Nickel Dithiolene Chelate Rings in a New Role as \h5-Coordinating Ligands:
Synthesis, Structural Characterization, and Redox Reactivity of an
"Fe2Ni" Bis-Double-Decker
;
_journal_name_full 'Inorganic Chemistry'
_journal_page_first 10199
_journal_page_last 10201
_journal_paper_doi 10.1021/ic801487f
_journal_volume 47
_journal_year 2008
_chemical_formula_moiety 'C28 H42 Fe2 Ni S4, F6 P'
_chemical_formula_sum 'C28 H42 F6 Fe2 Ni P S4'
_chemical_formula_weight 822.24
_chemical_name_systematic
; 
 ? 
;
_space_group_IT_number 2
_symmetry_cell_setting triclinic
_symmetry_space_group_name_Hall '-P 1'
_symmetry_space_group_name_H-M 'P -1'
_atom_sites_solution_hydrogens geom
_atom_sites_solution_primary direct
_atom_sites_solution_secondary difmap
_audit_creation_method SHELXL-97
_cell_angle_alpha 105.575(5)
_cell_angle_beta 101.908(4)
_cell_angle_gamma 103.120(4)
_cell_formula_units_Z 1
_cell_length_a 8.3214(7)
_cell_length_b 8.4045(6)
_cell_length_c 13.0294(11)
_cell_measurement_reflns_used 7216
_cell_measurement_temperature 150(1)
_cell_measurement_theta_max 27.6
_cell_measurement_theta_min 2.6
_cell_volume 819.43(12)
_computing_cell_refinement 'Denzo-SMN (Otwinowski & Minor, 1997)'
_computing_data_collection 'Collect (Nonius B.V., 1997-2002)'
_computing_data_reduction Denzo-SMN
_computing_molecular_graphics 'PLATON (Spek, 2003)'
_computing_publication_material 'SHELXTL V6.1'
_computing_structure_refinement 'SHELXTL V6.1(Sheldrick, 2001)'
_computing_structure_solution 'SIR-92 (Altomare et al., 1994)'
_diffrn_ambient_temperature 150(1)
_diffrn_detector_area_resol_mean 9
_diffrn_measured_fraction_theta_full 0.988
_diffrn_measured_fraction_theta_max 0.964
_diffrn_measurement_device_type 'Nonius KappaCCD'
_diffrn_measurement_method '\f scans and \w scans with \k offsets'
_diffrn_radiation_monochromator graphite
_diffrn_radiation_source 'fine-focus sealed tube'
_diffrn_radiation_type MoK\a
_diffrn_radiation_wavelength 0.71073
_diffrn_reflns_av_R_equivalents 0.0514
_diffrn_reflns_av_sigmaI/netI 0.0760
_diffrn_reflns_limit_h_max 10
_diffrn_reflns_limit_h_min -10
_diffrn_reflns_limit_k_max 10
_diffrn_reflns_limit_k_min -10
_diffrn_reflns_limit_l_max 16
_diffrn_reflns_limit_l_min -14
_diffrn_reflns_number 7216
_diffrn_reflns_theta_full 27.56
_diffrn_reflns_theta_max 27.56
_diffrn_reflns_theta_min 2.62
_exptl_absorpt_coefficient_mu 1.799
_exptl_absorpt_correction_T_max 0.912
_exptl_absorpt_correction_T_min 0.717
_exptl_absorpt_correction_type multi-scan
_exptl_absorpt_process_details
; 
multi-scan from symmetry-related measurements 
 Sortav (Blessing 1995) 
;
_exptl_crystal_colour 'dark green'
_exptl_crystal_density_diffrn 1.666
_exptl_crystal_density_method 'not measured'
_exptl_crystal_description block
_exptl_crystal_F_000 423
_exptl_crystal_size_max 0.23
_exptl_crystal_size_mid 0.16
_exptl_crystal_size_min 0.11
_refine_diff_density_max 0.909
_refine_diff_density_min -0.577
_refine_diff_density_rms 0.121
_refine_ls_extinction_method none
_refine_ls_goodness_of_fit_ref 1.040
_refine_ls_hydrogen_treatment constr
_refine_ls_matrix_type full
_refine_ls_number_parameters 200
_refine_ls_number_reflns 3646
_refine_ls_number_restraints 0
_refine_ls_restrained_S_all 1.040
_refine_ls_R_factor_all 0.0875
_refine_ls_R_factor_gt 0.0492
_refine_ls_shift/su_max 0.001
_refine_ls_shift/su_mean 0.000
_refine_ls_structure_factor_coef Fsqd
_refine_ls_weighting_details 'calc w=1/[\s^2^(Fo^2^)+(0.0626P)^2^+0.0359P] where P=(Fo^2^+2Fc^2^)/3'
_refine_ls_weighting_scheme calc
_refine_ls_wR_factor_gt 0.1102
_refine_ls_wR_factor_ref 0.1308
_reflns_number_gt 2493
_reflns_number_total 3646
_reflns_threshold_expression I>2\s(I)
_cod_data_source_file ic801487f_si_003.cif
_cod_data_source_block k0828
_cod_depositor_comments
;
The following automatic conversions were performed:
'_symmetry_cell_setting' value 'Triclinic' changed to 'triclinic'
according to '/home/saulius/struct/CIF-dictionaries/cif_core.dic'
dictionary named 'cif_core.dic' version 2.4.1 from 2010-06-29.

Automatic conversion script
Id: cif_fix_enum 1527 2010-12-29 10:47:43Z saulius 
;
_cod_original_cell_volume 819.43(11)
_cod_database_code 4306664

loop_
_symmetry_equiv_pos_as_xyz
'x, y, z'
'-x, -y, -z'

loop_
_atom_site_label
_atom_site_type_symbol
_atom_site_fract_x
_atom_site_fract_y
_atom_site_fract_z
_atom_site_U_iso_or_equiv
_atom_site_adp_type
_atom_site_occupancy
_atom_site_symmetry_multiplicity
_atom_site_calc_flag
_atom_site_refinement_flags
_atom_site_disorder_assembly
_atom_site_disorder_group
Ni1 Ni 0.5000 1.0000 0.5000 0.0261(2) Uani 1 2 d S . .
Fe1 Fe 0.45773(7) 0.75289(6) 0.30867(4) 0.02296(18) Uani 1 1 d . . .
S1 S 0.31747(13) 0.95436(12) 0.34271(8) 0.0283(3) Uani 1 1 d . . .
S2 S 0.42858(13) 0.72472(12) 0.47264(8) 0.0290(3) Uani 1 1 d . . .
C1 C 0.2006(5) 0.7328(5) 0.2937(3) 0.0301(9) Uani 1 1 d . . .
C2 C 0.2517(5) 0.6283(5) 0.3527(3) 0.0301(9) Uani 1 1 d . . .
C3 C 0.0499(5) 0.6706(6) 0.1910(3) 0.0359(10) Uani 1 1 d . . .
H3A H -0.0531 0.6870 0.2122 0.054 Uiso 1 1 calc R . .
H3B H 0.0299 0.5475 0.1522 0.054 Uiso 1 1 calc R . .
H3C H 0.0748 0.7369 0.1417 0.054 Uiso 1 1 calc R . .
C4 C 0.1612(6) 0.4376(5) 0.3242(4) 0.0386(11) Uani 1 1 d . . .
H4A H 0.0659 0.4238 0.3577 0.058 Uiso 1 1 calc R . .
H4B H 0.2429 0.3816 0.3531 0.058 Uiso 1 1 calc R . .
H4C H 0.1161 0.3837 0.2433 0.058 Uiso 1 1 calc R . .
C5 C 0.6835(5) 0.8580(5) 0.2725(3) 0.0281(9) Uani 1 1 d . . .
C6 C 0.6954(5) 0.7162(5) 0.3123(3) 0.0298(9) Uani 1 1 d . . .
C7 C 0.5615(5) 0.5638(5) 0.2369(3) 0.0302(9) Uani 1 1 d . . .
C8 C 0.4657(5) 0.6143(5) 0.1532(3) 0.0282(9) Uani 1 1 d . . .
C9 C 0.5413(5) 0.7938(5) 0.1748(3) 0.0247(8) Uani 1 1 d . . .
C10 C 0.8045(6) 1.0370(5) 0.3222(4) 0.0482(13) Uani 1 1 d . . .
H10A H 0.9001 1.0455 0.2889 0.072 Uiso 1 1 calc R . .
H10B H 0.8494 1.0640 0.4026 0.072 Uiso 1 1 calc R . .
H10C H 0.7435 1.1193 0.3078 0.072 Uiso 1 1 calc R . .
C11 C 0.8269(6) 0.7253(7) 0.4137(4) 0.0518(13) Uani 1 1 d . . .
H11A H 0.9387 0.7356 0.3986 0.078 Uiso 1 1 calc R . .
H11B H 0.7912 0.6200 0.4325 0.078 Uiso 1 1 calc R . .
H11C H 0.8366 0.8264 0.4761 0.078 Uiso 1 1 calc R . .
C12 C 0.5355(7) 0.3852(5) 0.2422(4) 0.0512(14) Uani 1 1 d . . .
H12A H 0.6108 0.3314 0.2056 0.077 Uiso 1 1 calc R . .
H12B H 0.4152 0.3163 0.2045 0.077 Uiso 1 1 calc R . .
H12C H 0.5635 0.3903 0.3201 0.077 Uiso 1 1 calc R . .
C13 C 0.3173(6) 0.4972(6) 0.0562(3) 0.0428(11) Uani 1 1 d . . .
H13A H 0.3602 0.4333 -0.0014 0.064 Uiso 1 1 calc R . .
H13B H 0.2519 0.5661 0.0263 0.064 Uiso 1 1 calc R . .
H13C H 0.2424 0.4152 0.0801 0.064 Uiso 1 1 calc R . .
C14 C 0.4863(6) 0.8973(5) 0.1045(4) 0.0399(11) Uani 1 1 d . . .
H14A H 0.5599 0.9069 0.0553 0.060 Uiso 1 1 calc R . .
H14B H 0.4966 1.0133 0.1525 0.060 Uiso 1 1 calc R . .
H14C H 0.3663 0.8396 0.0597 0.060 Uiso 1 1 calc R . .
P1 P 0.0000 1.0000 0.0000 0.0323(4) Uani 1 2 d S . .
F1 F 0.1477(4) 1.0676(4) 0.1131(3) 0.0731(10) Uani 1 1 d . . .
F2 F -0.1318(4) 0.9199(4) 0.0574(3) 0.0704(10) Uani 1 1 d . . .
F3 F -0.0463(3) 1.1793(3) 0.0342(2) 0.0436(7) Uani 1 1 d . . .

loop_
_atom_site_aniso_label
_atom_site_aniso_U_11
_atom_site_aniso_U_22
_atom_site_aniso_U_33
_atom_site_aniso_U_23
_atom_site_aniso_U_13
_atom_site_aniso_U_12
Ni1 0.0295(4) 0.0269(4) 0.0207(4) 0.0044(3) 0.0056(3) 0.0120(3)
Fe1 0.0225(3) 0.0242(3) 0.0211(3) 0.0048(2) 0.0056(2) 0.0087(2)
S1 0.0295(5) 0.0304(5) 0.0241(5) 0.0050(4) 0.0051(4) 0.0142(4)
S2 0.0344(6) 0.0294(5) 0.0228(5) 0.0074(4) 0.0069(4) 0.0113(4)
C1 0.020(2) 0.038(2) 0.024(2) -0.0005(18) 0.0029(17) 0.0086(18)
C2 0.027(2) 0.039(2) 0.022(2) 0.0057(18) 0.0075(18) 0.0082(18)
C3 0.025(2) 0.051(3) 0.026(2) 0.005(2) 0.0052(19) 0.014(2)
C4 0.040(3) 0.036(2) 0.035(3) 0.007(2) 0.015(2) 0.006(2)
C5 0.024(2) 0.031(2) 0.029(2) 0.0053(18) 0.0117(18) 0.0095(17)
C6 0.025(2) 0.044(2) 0.023(2) 0.0092(19) 0.0065(18) 0.0182(19)
C7 0.037(2) 0.024(2) 0.036(2) 0.0091(18) 0.018(2) 0.0160(18)
C8 0.030(2) 0.034(2) 0.024(2) 0.0062(18) 0.0131(18) 0.0145(18)
C9 0.026(2) 0.027(2) 0.024(2) 0.0078(17) 0.0122(17) 0.0101(17)
C10 0.031(2) 0.041(3) 0.053(3) -0.005(2) 0.013(2) -0.003(2)
C11 0.041(3) 0.091(4) 0.034(3) 0.022(3) 0.012(2) 0.036(3)
C12 0.076(4) 0.035(3) 0.067(4) 0.026(3) 0.042(3) 0.031(3)
C13 0.033(2) 0.048(3) 0.027(2) -0.007(2) 0.007(2) -0.002(2)
C14 0.046(3) 0.048(3) 0.043(3) 0.026(2) 0.021(2) 0.025(2)
P1 0.0279(8) 0.0285(8) 0.0359(9) 0.0078(7) 0.0038(7) 0.0077(6)
F1 0.073(2) 0.0534(17) 0.061(2) -0.0085(15) -0.0255(17) 0.0304(16)
F2 0.077(2) 0.0477(17) 0.110(3) 0.0326(18) 0.064(2) 0.0221(15)
F3 0.0422(15) 0.0293(13) 0.0550(17) 0.0081(12) 0.0080(13) 0.0148(11)

loop_
_atom_type_symbol
_atom_type_description
_atom_type_scat_dispersion_real
_atom_type_scat_dispersion_imag
_atom_type_scat_source
C C 0.0033 0.0016 'International Tables Vol C Tables 4.2.6.8 and 6.1.1.4'
H H 0.0000 0.0000 'International Tables Vol C Tables 4.2.6.8 and 6.1.1.4'
S S 0.1246 0.1234 'International Tables Vol C Tables 4.2.6.8 and 6.1.1.4'
Fe Fe 0.3463 0.8444 'International Tables Vol C Tables 4.2.6.8 and 6.1.1.4'
Ni Ni 0.3393 1.1124 'International Tables Vol C Tables 4.2.6.8 and 6.1.1.4'
P P 0.1023 0.0942 'International Tables Vol C Tables 4.2.6.8 and 6.1.1.4'
F F 0.0171 0.0103 'International Tables Vol C Tables 4.2.6.8 and 6.1.1.4'

loop_
_geom_angle_atom_site_label_1
_geom_angle_atom_site_label_2
_geom_angle_atom_site_label_3
_geom_angle
_geom_angle_site_symmetry_1
_geom_angle_site_symmetry_3
_geom_angle_publ_flag
S2 Ni1 S2 180.00(6) . 2_676 ?
S2 Ni1 S1 89.98(4) . 2_676 ?
S2 Ni1 S1 90.02(4) 2_676 2_676 ?
S2 Ni1 S1 90.02(4) . . ?
S2 Ni1 S1 89.98(4) 2_676 . ?
S1 Ni1 S1 180.0 2_676 . ?
S2 Ni1 Fe1 54.57(3) . . ?
S2 Ni1 Fe1 125.43(3) 2_676 . ?
S1 Ni1 Fe1 125.46(3) 2_676 . ?
S1 Ni1 Fe1 54.54(3) . . ?
S2 Ni1 Fe1 125.43(3) . 2_676 ?
S2 Ni1 Fe1 54.57(3) 2_676 2_676 ?
S1 Ni1 Fe1 54.54(3) 2_676 2_676 ?
S1 Ni1 Fe1 125.46(3) . 2_676 ?
Fe1 Ni1 Fe1 180.0 . 2_676 ?
C6 Fe1 C2 131.86(16) . . ?
C6 Fe1 C8 68.08(16) . . ?
C2 Fe1 C8 112.05(16) . . ?
C6 Fe1 C1 167.81(16) . . ?
C2 Fe1 C1 39.33(16) . . ?
C8 Fe1 C1 105.65(15) . . ?
C6 Fe1 C7 40.72(16) . . ?
C2 Fe1 C7 106.48(15) . . ?
C8 Fe1 C7 40.39(15) . . ?
C1 Fe1 C7 127.89(16) . . ?
C6 Fe1 C9 67.65(15) . . ?
C2 Fe1 C9 144.07(15) . . ?
C8 Fe1 C9 39.96(14) . . ?
C1 Fe1 C9 114.82(15) . . ?
C7 Fe1 C9 67.51(14) . . ?
C6 Fe1 C5 40.45(15) . . ?
C2 Fe1 C5 172.28(16) . . ?
C8 Fe1 C5 67.47(15) . . ?
C1 Fe1 C5 148.32(16) . . ?
C7 Fe1 C5 67.89(15) . . ?
C9 Fe1 C5 39.91(15) . . ?
C6 Fe1 S1 144.52(12) . . ?
C2 Fe1 S1 77.40(12) . . ?
C8 Fe1 S1 125.37(11) . . ?
C1 Fe1 S1 47.67(11) . . ?
C7 Fe1 S1 165.76(12) . . ?
C9 Fe1 S1 101.10(10) . . ?
C5 Fe1 S1 109.38(11) . . ?
C6 Fe1 S2 101.18(11) . . ?
C2 Fe1 S2 47.60(11) . . ?
C8 Fe1 S2 142.42(11) . . ?
C1 Fe1 S2 77.25(12) . . ?
C7 Fe1 S2 107.94(11) . . ?
C9 Fe1 S2 167.61(11) . . ?
C5 Fe1 S2 127.90(11) . . ?
S1 Fe1 S2 84.93(4) . . ?
C6 Fe1 Ni1 106.56(11) . . ?
C2 Fe1 Ni1 82.06(11) . . ?
C8 Fe1 Ni1 165.12(11) . . ?
C1 Fe1 Ni1 82.03(11) . . ?
C7 Fe1 Ni1 142.33(12) . . ?
C9 Fe1 Ni1 125.32(10) . . ?
C5 Fe1 Ni1 99.21(11) . . ?
S1 Fe1 Ni1 51.07(3) . . ?
S2 Fe1 Ni1 51.04(3) . . ?
C1 S1 Ni1 106.33(14) . . ?
C1 S1 Fe1 60.38(13) . . ?
Ni1 S1 Fe1 74.39(3) . . ?
C2 S2 Ni1 106.44(14) . . ?
C2 S2 Fe1 60.30(13) . . ?
Ni1 S2 Fe1 74.39(3) . . ?
C2 C1 C3 124.7(4) . . ?
C2 C1 S1 118.2(3) . . ?
C3 C1 S1 117.1(3) . . ?
C2 C1 Fe1 70.2(2) . . ?
C3 C1 Fe1 129.9(3) . . ?
S1 C1 Fe1 71.94(14) . . ?
C1 C2 C4 124.7(4) . . ?
C1 C2 S2 118.3(3) . . ?
C4 C2 S2 116.9(3) . . ?
C1 C2 Fe1 70.4(2) . . ?
C4 C2 Fe1 131.0(3) . . ?
S2 C2 Fe1 72.10(14) . . ?
C9 C5 C6 107.7(3) . . ?
C9 C5 C10 126.7(4) . . ?
C6 C5 C10 125.5(4) . . ?
C9 C5 Fe1 70.0(2) . . ?
C6 C5 Fe1 68.8(2) . . ?
C10 C5 Fe1 128.9(3) . . ?
C5 C6 C7 107.9(3) . . ?
C5 C6 C11 125.8(4) . . ?
C7 C6 C11 126.2(4) . . ?
C5 C6 Fe1 70.8(2) . . ?
C7 C6 Fe1 70.1(2) . . ?
C11 C6 Fe1 125.6(3) . . ?
C8 C7 C6 107.4(3) . . ?
C8 C7 C12 126.7(4) . . ?
C6 C7 C12 125.7(4) . . ?
C8 C7 Fe1 69.7(2) . . ?
C6 C7 Fe1 69.2(2) . . ?
C12 C7 Fe1 129.1(3) . . ?
C9 C8 C7 108.4(3) . . ?
C9 C8 C13 125.6(4) . . ?
C7 C8 C13 126.0(4) . . ?
C9 C8 Fe1 70.6(2) . . ?
C7 C8 Fe1 69.9(2) . . ?
C13 C8 Fe1 127.6(3) . . ?
C8 C9 C5 108.6(3) . . ?
C8 C9 C14 126.0(4) . . ?
C5 C9 C14 125.4(3) . . ?
C8 C9 Fe1 69.4(2) . . ?
C5 C9 Fe1 70.1(2) . . ?
C14 C9 Fe1 128.3(3) . . ?
F1 P1 F1 180.0 . 2_575 ?
F1 P1 F2 90.06(18) . . ?
F1 P1 F2 89.94(18) 2_575 . ?
F1 P1 F2 89.94(18) . 2_575 ?
F1 P1 F2 90.06(18) 2_575 2_575 ?
F2 P1 F2 180.000(1) . 2_575 ?
F1 P1 F3 90.18(13) . 2_575 ?
F1 P1 F3 89.82(13) 2_575 2_575 ?
F2 P1 F3 89.90(13) . 2_575 ?
F2 P1 F3 90.10(13) 2_575 2_575 ?
F1 P1 F3 89.82(13) . . ?
F1 P1 F3 90.18(13) 2_575 . ?
F2 P1 F3 90.10(13) . . ?
F2 P1 F3 89.90(13) 2_575 . ?
F3 P1 F3 180.000(1) 2_575 . ?

loop_
_geom_bond_atom_site_label_1
_geom_bond_atom_site_label_2
_geom_bond_distance
_geom_bond_site_symmetry_2
_geom_bond_publ_flag
Ni1 S2 2.1630(10) . ?
Ni1 S2 2.1630(10) 2_676 ?
Ni1 S1 2.1639(10) 2_676 ?
Ni1 S1 2.1639(10) . ?
Ni1 Fe1 2.6791(6) . ?
Ni1 Fe1 2.6791(6) 2_676 ?
Fe1 C6 2.063(4) . ?
Fe1 C2 2.069(4) . ?
Fe1 C8 2.071(4) . ?
Fe1 C1 2.072(4) . ?
Fe1 C7 2.074(4) . ?
Fe1 C9 2.087(4) . ?
Fe1 C5 2.090(4) . ?
Fe1 S1 2.2657(11) . ?
Fe1 S2 2.2668(11) . ?
S1 C1 1.762(4) . ?
S2 C2 1.759(4) . ?
C1 C2 1.394(6) . ?
C1 C3 1.507(5) . ?
C2 C4 1.513(5) . ?
C5 C9 1.425(5) . ?
C5 C6 1.436(5) . ?
C5 C10 1.489(5) . ?
C6 C7 1.439(6) . ?
C6 C11 1.503(6) . ?
C7 C8 1.431(5) . ?
C7 C12 1.490(5) . ?
C8 C9 1.421(5) . ?
C8 C13 1.492(5) . ?
C9 C14 1.497(5) . ?
P1 F1 1.578(3) . ?
P1 F1 1.578(3) 2_575 ?
P1 F2 1.578(3) . ?
P1 F2 1.578(3) 2_575 ?
P1 F3 1.610(2) 2_575 ?
P1 F3 1.610(2) . ?
